data_2104265
loop_
_publ_author_name
'Friese, Karen'
'Kanke, Yasushi'
'Fitch, Andy N.'
'Morgenroth, Wolfgang'
'Grzechnik, Andrzej'

_publ_section_title
;
 Isosymmetrical phase transition in \a-YbV~4~O~8~
;
_journal_coeditor_code SN5072
_journal_issue 6
_journal_name_full 'Acta Crystallographica Section B'
_journal_page_first 652
_journal_page_last 660
_journal_paper_doi 10.1107/S0108768108026153
_journal_volume 64
_journal_year 2008
_chemical_formula_sum 'O8 V4 Yb'
_chemical_formula_weight 504.8
_chemical_name_common Ytterbiumvanadate
_chemical_name_systematic ' ?'
_space_group_IT_number 14
_symmetry_cell_setting monoclinic
_symmetry_space_group_name_Hall '-P 2yn'
_symmetry_space_group_name_H-M 'P 1 21/n 1'
_cell_angle_alpha 90
_cell_angle_beta 90.190(2)
_cell_angle_gamma 90
_cell_formula_units_Z 4
_cell_length_a 9.0675(3)
_cell_length_b 10.6264(4)
_cell_length_c 5.7473(3)
_cell_measurement_reflns_used 378
_cell_measurement_temperature 100
_cell_measurement_theta_max 10
_cell_measurement_theta_min 1
_cell_volume 553.78(4)
_computing_cell_refinement Jana2006
_computing_data_collection 'XDS (Kabsch, 2007)'
_computing_data_reduction 'XDS, Jana2006'
_computing_molecular_graphics 'Atoms (Dowty, 1999)'
_computing_publication_material 'Jana2006 (Petricek, Dusek & Palatinus, 2006)'
_computing_structure_refinement 'Jana2006 (Petricek, Dusek & Palatinus, 2006)'
_computing_structure_solution 'coordinates from model'
_diffrn_ambient_temperature 100
_diffrn_detector_area_resol_mean Mar-CCD165
_diffrn_measured_fraction_theta_full 32.59
_diffrn_measured_fraction_theta_max 32.59
_diffrn_measurement_device 'Huber 4-circle'
_diffrn_measurement_method \f-scans
_diffrn_radiation_source 'Hasylab; D3'
_diffrn_radiation_type Synchrotron
_diffrn_radiation_wavelength 0.47686
_diffrn_reflns_av_R_equivalents 0.050
_diffrn_reflns_av_sigmaI/netI 0.024
_diffrn_reflns_limit_h_max 20
_diffrn_reflns_limit_h_min -20
_diffrn_reflns_limit_k_max 18
_diffrn_reflns_limit_k_min -23
_diffrn_reflns_limit_l_max 12
_diffrn_reflns_limit_l_min -12
_diffrn_reflns_number 54937
_diffrn_reflns_reduction_process Jana2006
_diffrn_reflns_theta_full 32.59
_diffrn_reflns_theta_max 32.59
_diffrn_reflns_theta_min 2
_exptl_absorpt_coefficient_mu 7.903
_exptl_absorpt_correction_T_max 0.7851
_exptl_absorpt_correction_T_min 0.7072
_exptl_absorpt_correction_type numerical
_exptl_absorpt_process_details 'Xshape (Stoe &CIE), Jana2006 (Petricek, Dusek and Palatinus)'
_exptl_crystal_colour black
_exptl_crystal_density_diffrn 6.0527
_exptl_crystal_density_meas ?
_exptl_crystal_description irregular
_exptl_crystal_F_000 904
_exptl_crystal_size_max 0.11
_exptl_crystal_size_mid 0.095
_exptl_crystal_size_min 0.087
_refine_diff_density_max 5.55
_refine_diff_density_min -8.82
_refine_ls_extinction_coef 26E2(3)
_refine_ls_extinction_method 'B-C type 1 Gaussian isotropic (Becker & Coppens, 1974)'
_refine_ls_goodness_of_fit_ref 1.92
_refine_ls_number_parameters 119
_refine_ls_number_reflns 6567
_refine_ls_R_factor_all 0.0407
_refine_ls_R_factor_gt 0.0334
_refine_ls_shift/su_max 0.0308
_refine_ls_shift/su_mean 0.0026
_refine_ls_structure_factor_coef F
_refine_ls_weighting_details w=1/(\s^2^(F)+0.0001F^2^)
_refine_ls_weighting_scheme sigma
_refine_ls_wR_factor_gt 0.0353
_refine_ls_wR_factor_ref 0.0363
_reflns_number_gt 5646
_reflns_number_total 6567
_reflns_threshold_expression I>3\s(I)
_cod_data_source_file sn5072.cif
_cod_data_source_block IV
_cod_depositor_comments
;
The following automatic conversions were performed:
'_exptl_absorpt_correction_type' value 'Numerical' changed to 'numerical'
according to '/home/saulius/struct/CIF-dictionaries/cif_core.dic'
dictionary named 'cif_core.dic' version 2.4.1 from 2010-06-29.

Automatic conversion script
Id: cif_fix_enum 1527 2010-12-29 10:47:43Z saulius 

The following automatic conversions were performed:

'_exptl_absorpt_correction_type' value 'Numerical' changed to
'numerical' according to
/home/saulius/struct/CIF-dictionaries/cif_core.dic dictionary named
'cif_core.dic' version 2.4.1 from 2010-06-29.

Automatic conversion script
Id: cif_fix_values 1715 2011-07-08 13:25:40Z adriana 
;
_cod_original_sg_symbol_Hall '-P 2yabc'
_cod_original_formula_sum 'O8 V4 Yb1'
_cod_database_code 2104265
_cod_database_fobs_code 2104265

loop_
_symmetry_equiv_pos_site_id
_symmetry_equiv_pos_as_xyz
1 x,y,z
2 -x+1/2,y+1/2,-z+1/2
3 -x,-y,-z
4 x+1/2,-y+1/2,z+1/2

loop_
_atom_site_type_symbol
_atom_site_label
_atom_site_fract_x
_atom_site_fract_y
_atom_site_fract_z
_atom_site_U_iso_or_equiv
_atom_site_adp_type
_atom_site_calc_flag
_atom_site_occupancy
Yb Yb 0.758051(10) 0.657602(8) 0.126199(15) 0.002486(18) Uani d 1
V V1 0.42681(4) 0.61862(3) 0.12330(6) 0.00272(6) Uani d 1
V V2 0.40833(4) 0.09728(3) 0.12454(6) 0.00271(6) Uani d 1
V V3 0.45535(4) 0.61083(3) 0.62663(6) 0.00292(6) Uani d 1
V V4 0.41837(4) 0.10582(3) 0.62571(6) 0.00286(6) Uani d 1
O O1 0.20321(19) 0.15876(15) 0.1138(3) 0.0046(3) Uani d 1
O O2 0.12024(18) 0.47306(15) 0.1175(3) 0.0039(3) Uani d 1
O O3 0.53979(19) 0.77643(15) 0.1209(3) 0.0040(3) Uani d 1
O O4 0.41343(18) 0.43114(15) 0.1162(3) 0.0042(3) Uani d 1
O O5 0.20816(19) 0.15829(15) 0.6380(3) 0.0050(3) Uani d 1
O O6 0.11365(18) 0.47497(15) 0.6337(3) 0.0042(3) Uani d 1
O O7 0.51243(19) 0.78839(15) 0.6273(3) 0.0045(3) Uani d 1
O O8 0.41503(18) 0.42737(15) 0.6331(3) 0.0044(3) Uani d 1

loop_
_atom_site_aniso_label
_atom_site_aniso_U_11
_atom_site_aniso_U_22
_atom_site_aniso_U_33
_atom_site_aniso_U_12
_atom_site_aniso_U_13
_atom_site_aniso_U_23
_atom_site_aniso_type_symbol
Yb 0.00238(3) 0.00199(3) 0.00308(3) 0.00009(2) -0.000263(19) -0.000106(19) Yb
V1 0.00284(10) 0.00186(10) 0.00346(10) -0.00021(8) -0.00024(8) -0.00012(8) V
V2 0.00304(10) 0.00210(10) 0.00299(10) 0.00030(8) -0.00016(8) 0.00014(8) V
V3 0.00334(10) 0.00225(10) 0.00315(10) -0.00005(8) -0.00042(8) 0.00016(8) V
V4 0.00349(10) 0.00193(10) 0.00315(10) 0.00001(8) 0.00015(8) -0.00004(8) V
O1 0.0043(5) 0.0049(5) 0.0046(5) 0.0005(4) 0.0003(4) 0.0001(4) O
O2 0.0043(5) 0.0035(5) 0.0039(5) -0.0001(4) -0.0004(4) -0.0006(4) O
O3 0.0049(5) 0.0029(5) 0.0043(5) -0.0005(4) -0.0005(4) 0.0002(4) O
O4 0.0039(5) 0.0043(5) 0.0044(5) -0.0002(4) -0.0005(4) 0.0001(4) O
O5 0.0051(5) 0.0047(5) 0.0052(5) -0.0005(4) -0.0006(4) 0.0000(4) O
O6 0.0044(5) 0.0034(5) 0.0048(5) 0.0003(4) -0.0005(4) 0.0006(4) O
O7 0.0049(5) 0.0032(5) 0.0054(5) -0.0003(4) -0.0004(4) 0.0001(4) O
O8 0.0043(5) 0.0042(5) 0.0045(5) 0.0001(4) 0.0000(4) 0.0003(4) O

loop_
_atom_type_symbol
_atom_type_scat_dispersion_real
_atom_type_scat_dispersion_imag
_atom_type_scat_source
Yb -0.392 2.854 'International Tables Vol C Tables  4.2.6.8 and 6.1.1.1'
V 0.183 0.250 'International Tables Vol C Tables  4.2.6.8 and 6.1.1.1'
O 0.004 0.003 'International Tables Vol C Tables  4.2.6.8 and 6.1.1.1'

loop_
_geom_angle_atom_site_label_1
_geom_angle_atom_site_label_2
_geom_angle_atom_site_label_3
_geom_angle_site_symmetry_1
_geom_angle_site_symmetry_3
_geom_angle
_geom_angle_publ_flag
V1 Yb V1 . 3_665 55.760(9) yes
V1 Yb V1 . 4_564 116.952(9) yes
V1 Yb V1 . 4_565 117.381(9) yes
V1 Yb V2 . 2_655 148.826(9) yes
V1 Yb V2 . 3_665 69.980(9) yes
V1 Yb V2 . 4_554 103.443(9) yes
V1 Yb V2 . 4_555 103.686(9) yes
V1 Yb V3 . 1_554 45.660(9) yes
V1 Yb V3 . . 46.144(9) yes
V1 Yb V3 . 3_666 51.870(9) yes
V1 Yb V3 . 4_564 133.871(10) yes
V1 Yb V4 . 2_655 148.356(10) yes
V1 Yb V4 . 3_666 68.007(9) yes
V1 Yb V4 . 4_554 109.590(10) yes
V1 Yb V1 3_665 4_564 111.360(8) yes
V1 Yb V1 3_665 4_565 157.528(8) yes
V1 Yb V2 3_665 2_655 114.709(8) yes
V1 Yb V2 3_665 3_665 104.506(9) yes
V1 Yb V2 3_665 4_554 50.415(8) yes
V1 Yb V2 3_665 4_555 84.066(8) yes
V1 Yb V3 3_665 1_554 46.215(8) yes
V1 Yb V3 3_665 . 82.437(8) yes
V1 Yb V3 3_665 3_666 45.601(8) yes
V1 Yb V3 3_665 4_564 156.227(9) yes
V1 Yb V4 3_665 2_655 95.749(9) yes
V1 Yb V4 3_665 3_666 123.766(9) yes
V1 Yb V4 3_665 4_554 59.981(9) yes
V1 Yb V1 4_564 4_565 90.920(7) yes
V1 Yb V2 4_564 2_655 94.221(8) yes
V1 Yb V2 4_564 3_665 53.422(8) yes
V1 Yb V2 4_564 4_554 76.328(7) yes
V1 Yb V2 4_564 4_555 138.511(7) yes
V1 Yb V3 4_564 1_554 79.654(7) yes
V1 Yb V3 4_564 . 147.747(8) yes
V1 Yb V3 4_564 3_666 156.785(8) yes
V1 Yb V3 4_564 4_564 45.702(8) yes
V1 Yb V4 4_564 2_655 56.599(8) yes
V1 Yb V4 4_564 3_666 92.627(8) yes
V1 Yb V4 4_564 4_554 110.210(9) yes
V1 Yb V2 4_565 2_655 58.407(8) yes
V1 Yb V2 4_565 3_665 90.899(8) yes
V1 Yb V2 4_565 4_554 138.482(7) yes
V1 Yb V2 4_565 4_555 76.879(7) yes
V1 Yb V3 4_565 1_554 147.548(8) yes
V1 Yb V3 4_565 . 79.827(7) yes
V1 Yb V3 4_565 3_666 112.256(8) yes
V1 Yb V3 4_565 4_564 45.400(9) yes
V1 Yb V4 4_565 2_655 94.193(8) yes
V1 Yb V4 4_565 3_666 55.015(8) yes
V1 Yb V4 4_565 4_554 110.584(9) yes
V2 Yb V2 2_655 3_665 136.808(9) yes
V2 Yb V2 2_655 4_554 82.945(8) yes
V2 Yb V2 2_655 4_555 45.596(8) yes
V2 Yb V3 2_655 1_554 152.406(8) yes
V2 Yb V3 2_655 . 106.502(8) yes
V2 Yb V3 2_655 3_666 99.040(8) yes
V2 Yb V3 2_655 4_564 68.295(9) yes
V2 Yb V4 2_655 2_655 50.744(9) yes
V2 Yb V4 2_655 3_666 113.102(9) yes
V2 Yb V4 2_655 4_554 54.850(9) yes
V2 Yb V2 3_665 4_554 110.821(8) yes
V2 Yb V2 3_665 4_555 161.969(8) yes
V2 Yb V3 3_665 1_554 58.540(8) yes
V2 Yb V3 3_665 . 95.562(8) yes
V2 Yb V3 3_665 3_666 121.820(9) yes
V2 Yb V3 3_665 4_564 68.519(9) yes
V2 Yb V4 3_665 2_655 109.875(9) yes
V2 Yb V4 3_665 3_666 51.212(9) yes
V2 Yb V4 3_665 4_554 154.230(9) yes
V2 Yb V2 4_554 4_555 86.929(7) yes
V2 Yb V3 4_554 1_554 69.461(7) yes
V2 Yb V3 4_554 . 129.666(7) yes
V2 Yb V3 4_554 3_666 86.445(8) yes
V2 Yb V3 4_554 4_564 109.332(9) yes
V2 Yb V4 4_554 2_655 45.799(8) yes
V2 Yb V4 4_554 3_666 161.447(8) yes
V2 Yb V4 4_554 4_554 43.471(8) yes
V2 Yb V3 4_555 1_554 129.428(7) yes
V2 Yb V3 4_555 . 69.502(7) yes
V2 Yb V3 4_555 3_666 53.860(7) yes
V2 Yb V3 4_555 4_564 109.520(9) yes
V2 Yb V4 4_555 2_655 84.527(8) yes
V2 Yb V4 4_555 3_666 110.818(8) yes
V2 Yb V4 4_555 4_554 43.468(8) yes
V3 Yb V3 1_554 . 91.705(8) yes
V3 Yb V3 1_554 3_666 79.783(8) yes
V3 Yb V3 1_554 4_564 120.241(9) yes
V3 Yb V4 1_554 2_655 105.770(8) yes
V3 Yb V4 1_554 3_666 94.145(8) yes
V3 Yb V4 1_554 4_554 101.796(9) yes
V3 Yb V3 . 3_666 43.577(8) yes
V3 Yb V3 . 4_564 120.210(9) yes
V3 Yb V4 . 2_655 154.025(8) yes
V3 Yb V4 . 3_666 56.767(8) yes
V3 Yb V4 . 4_554 101.949(9) yes
V3 Yb V3 3_666 4_564 157.502(9) yes
V3 Yb V4 3_666 2_655 119.952(8) yes
V3 Yb V4 3_666 3_666 99.492(9) yes
V3 Yb V4 3_666 4_554 63.985(9) yes
V3 Yb V4 4_564 2_655 67.301(9) yes
V3 Yb V4 4_564 3_666 70.727(9) yes
V3 Yb V4 4_564 4_554 116.538(10) yes
V4 Yb V4 2_655 3_666 138.016(9) yes
V4 Yb V4 2_655 4_554 56.282(9) yes
V4 Yb V4 3_666 4_554 154.027(9) yes
Yb V1 Yb . 3_665 124.240(11) yes
Yb V1 Yb . 4_464 107.344(10) yes
Yb V1 Yb . 4_465 107.019(10) yes
Yb V1 V1 . 3_665 72.316(10) yes
Yb V1 V2 . 2_555 154.052(14) yes
Yb V1 V2 . 3_665 58.902(8) yes
Yb V1 V3 . 1_554 85.225(12) yes
Yb V1 V3 . . 85.034(12) yes
Yb V1 V3 . 3_666 76.059(11) yes
Yb V1 V4 . 2_555 155.182(14) yes
Yb V1 V4 . 3_666 59.660(9) yes
Yb V1 Yb 3_665 4_464 91.327(8) yes
Yb V1 Yb 3_665 4_465 125.152(10) yes
Yb V1 V1 3_665 3_665 51.925(8) yes
Yb V1 V2 3_665 2_555 72.758(9) yes
Yb V1 V2 3_665 3_665 133.982(12) yes
Yb V1 V3 3_665 1_554 68.324(10) yes
Yb V1 V3 3_665 . 113.920(13) yes
Yb V1 V3 3_665 3_666 72.600(10) yes
Yb V1 V4 3_665 2_555 52.553(8) yes
Yb V1 V4 3_665 3_666 176.099(13) yes
Yb V1 Yb 4_464 4_465 90.920(7) yes
Yb V1 V1 4_464 3_665 108.093(11) yes
Yb V1 V2 4_464 2_555 90.215(10) yes
Yb V1 V2 4_464 3_665 52.397(7) yes
Yb V1 V3 4_464 1_554 49.046(9) yes
Yb V1 V3 4_464 . 139.270(13) yes
Yb V1 V3 4_464 3_666 161.590(13) yes
Yb V1 V4 4_464 2_555 51.936(8) yes
Yb V1 V4 4_464 3_666 87.128(9) yes
Yb V1 V1 4_465 3_665 160.433(13) yes
Yb V1 V2 4_465 2_555 52.438(8) yes
Yb V1 V2 4_465 3_665 87.086(9) yes
Yb V1 V3 4_465 1_554 139.751(13) yes
Yb V1 V3 4_465 . 48.559(9) yes
Yb V1 V3 4_465 3_666 105.558(12) yes
Yb V1 V4 4_465 2_555 88.550(10) yes
Yb V1 V4 4_465 3_666 51.344(8) yes
V1 V1 V2 3_665 2_555 120.973(14) yes
V1 V1 V2 3_665 3_665 107.968(13) yes
V1 V1 V3 3_665 1_554 59.673(12) yes
V1 V1 V3 3_665 . 112.635(15) yes
V1 V1 V3 3_665 3_666 54.966(11) yes
V1 V1 V4 3_665 2_555 99.413(13) yes
V1 V1 V4 3_665 3_666 131.976(14) yes
V2 V1 V2 2_555 3_665 126.261(13) yes
V2 V1 V3 2_555 1_554 120.609(15) yes
V2 V1 V3 2_555 . 69.403(12) yes
V2 V1 V3 2_555 3_666 93.378(13) yes
V2 V1 V4 2_555 2_555 50.013(10) yes
V2 V1 V4 2_555 3_666 103.651(12) yes
V2 V1 V3 3_665 1_554 66.303(11) yes
V2 V1 V3 3_665 . 112.085(14) yes
V2 V1 V3 3_665 3_666 134.920(15) yes
V2 V1 V4 3_665 2_555 104.062(12) yes
V2 V1 V4 3_665 3_666 46.879(9) yes
V3 V1 V3 1_554 . 169.198(18) yes
V3 V1 V3 1_554 3_666 114.639(15) yes
V3 V1 V4 1_554 2_555 70.718(12) yes
V3 V1 V4 1_554 3_666 113.026(14) yes
V3 V1 V3 . 3_666 58.229(12) yes
V3 V1 V4 . 2_555 119.416(15) yes
V3 V1 V4 . 3_666 65.492(11) yes
V3 V1 V4 3_666 2_555 119.044(14) yes
V3 V1 V4 3_666 3_666 109.466(14) yes
V4 V1 V4 2_555 3_666 124.020(13) yes
Yb V2 Yb 2_645 3_665 115.778(10) yes
Yb V2 Yb 2_645 4_454 134.404(10) yes
Yb V2 Yb 2_645 4_455 97.055(8) yes
Yb V2 V1 2_645 2_545 127.316(12) yes
Yb V2 V1 2_645 3_665 69.196(9) yes
Yb V2 V2 2_645 3_655 80.701(11) yes
Yb V2 V3 2_645 2_545 166.742(13) yes
Yb V2 V3 2_645 3_666 51.126(8) yes
Yb V2 V4 2_645 1_554 112.543(13) yes
Yb V2 V4 2_645 . 63.160(10) yes
Yb V2 V4 2_645 3_656 58.379(9) yes
Yb V2 Yb 3_665 4_454 93.681(8) yes
Yb V2 Yb 3_665 4_455 130.917(10) yes
Yb V2 V1 3_665 2_545 74.140(10) yes
Yb V2 V1 3_665 3_665 51.118(8) yes
Yb V2 V2 3_665 3_655 125.402(13) yes
Yb V2 V3 3_665 2_545 51.884(8) yes
Yb V2 V3 3_665 3_666 69.873(9) yes
Yb V2 V4 3_665 1_554 63.863(10) yes
Yb V2 V4 3_665 . 114.826(13) yes
Yb V2 V4 3_665 3_656 174.032(14) yes
Yb V2 Yb 4_454 4_455 86.929(7) yes
Yb V2 V1 4_454 2_545 92.631(10) yes
Yb V2 V1 4_454 3_665 113.683(10) yes
Yb V2 V2 4_454 3_655 53.704(9) yes
Yb V2 V3 4_454 2_545 56.852(8) yes
Yb V2 V3 4_454 3_666 159.386(12) yes
Yb V2 V4 4_454 1_554 49.116(9) yes
Yb V2 V4 4_454 . 135.744(13) yes
Yb V2 V4 4_454 3_656 91.751(11) yes
Yb V2 V1 4_455 2_545 56.827(8) yes
Yb V2 V1 4_455 3_665 159.385(12) yes
Yb V2 V2 4_455 3_655 93.702(11) yes
Yb V2 V3 4_455 2_545 90.128(9) yes
Yb V2 V3 4_455 3_666 113.113(10) yes
Yb V2 V4 4_455 1_554 136.034(13) yes
Yb V2 V4 4_455 . 48.826(9) yes
Yb V2 V4 4_455 3_656 51.847(9) yes
V1 V2 V1 2_545 3_665 118.733(13) yes
V1 V2 V2 2_545 3_655 138.357(15) yes
V1 V2 V3 2_545 2_545 49.081(10) yes
V1 V2 V3 2_545 3_666 94.545(12) yes
V1 V2 V4 2_545 1_554 117.250(15) yes
V1 V2 V4 2_545 . 66.096(12) yes
V1 V2 V4 2_545 3_656 108.093(14) yes
V1 V2 V2 3_665 3_655 98.869(13) yes
V1 V2 V3 3_665 2_545 100.709(12) yes
V1 V2 V3 3_665 3_666 46.335(9) yes
V1 V2 V4 3_665 1_554 64.581(11) yes
V1 V2 V4 3_665 . 110.570(14) yes
V1 V2 V4 3_665 3_656 124.081(14) yes
V2 V2 V3 3_655 2_545 110.045(13) yes
V2 V2 V3 3_655 3_666 125.794(14) yes
V2 V2 V4 3_655 1_554 61.859(12) yes
V2 V2 V4 3_655 . 118.686(15) yes
V2 V2 V4 3_655 3_656 56.684(11) yes
V3 V2 V3 2_545 3_666 115.733(12) yes
V3 V2 V4 2_545 1_554 68.287(12) yes
V3 V2 V4 2_545 . 115.177(14) yes
V3 V2 V4 2_545 3_656 133.793(14) yes
V3 V2 V4 3_666 1_554 110.766(14) yes
V3 V2 V4 3_666 . 64.533(11) yes
V3 V2 V4 3_666 3_656 104.280(13) yes
V4 V2 V4 1_554 . 174.879(17) yes
V4 V2 V4 1_554 3_656 118.543(15) yes
V4 V2 V4 . 3_656 62.245(12) yes
Yb V3 Yb . 1_556 91.705(8) yes
Yb V3 Yb . 3_666 136.423(10) yes
Yb V3 Yb . 4_465 107.628(10) yes
Yb V3 V1 . . 48.822(9) yes
Yb V3 V1 . 1_556 140.702(14) yes
Yb V3 V1 . 3_666 101.483(12) yes
Yb V3 V2 . 2_555 110.212(11) yes
Yb V3 V2 . 3_666 86.774(9) yes
Yb V3 V3 . 3_666 62.997(10) yes
Yb V3 V4 . 2_556 155.756(12) yes
Yb V3 V4 . 3_666 51.474(8) yes
Yb V3 Yb 1_556 3_666 100.217(8) yes
Yb V3 Yb 1_556 4_465 107.606(10) yes
Yb V3 V1 1_556 . 140.413(14) yes
Yb V3 V1 1_556 1_556 49.115(9) yes
Yb V3 V1 1_556 3_666 61.185(9) yes
Yb V3 V2 1_556 2_555 156.855(12) yes
Yb V3 V2 1_556 3_666 51.587(7) yes
Yb V3 V3 1_556 3_666 105.703(12) yes
Yb V3 V4 1_556 2_556 110.794(11) yes
Yb V3 V4 1_556 3_666 88.062(10) yes
Yb V3 Yb 3_666 4_465 108.240(10) yes
Yb V3 V1 3_666 . 110.879(13) yes
Yb V3 V1 3_666 1_556 66.075(10) yes
Yb V3 V1 3_666 3_666 52.072(9) yes
Yb V3 V2 3_666 2_555 69.288(9) yes
Yb V3 V2 3_666 3_666 132.811(12) yes
Yb V3 V3 3_666 3_666 73.426(10) yes
Yb V3 V4 3_666 2_556 50.373(7) yes
Yb V3 V4 3_666 3_666 167.638(13) yes
Yb V3 V1 4_465 . 85.739(12) yes
Yb V3 V1 4_465 1_556 85.555(12) yes
Yb V3 V1 4_465 3_666 149.262(15) yes
Yb V3 V2 4_465 2_555 59.597(9) yes
Yb V3 V2 4_465 3_666 60.578(9) yes
Yb V3 V3 4_465 3_666 145.652(15) yes
Yb V3 V4 4_465 2_556 57.982(8) yes
Yb V3 V4 4_465 3_666 60.127(9) yes
V1 V3 V1 . 1_556 169.198(18) yes
V1 V3 V1 . 3_666 121.771(15) yes
V1 V3 V2 . 2_555 61.516(11) yes
V1 V3 V2 . 3_666 113.393(14) yes
V1 V3 V3 . 3_666 62.948(12) yes
V1 V3 V4 . 2_556 107.847(14) yes
V1 V3 V4 . 3_666 66.108(11) yes
V1 V3 V1 1_556 3_666 65.361(12) yes
V1 V3 V2 1_556 2_555 108.350(14) yes
V1 V3 V2 1_556 3_666 67.362(11) yes
V1 V3 V3 1_556 3_666 123.492(16) yes
V1 V3 V4 1_556 2_556 61.919(11) yes
V1 V3 V4 1_556 3_666 114.471(14) yes
V1 V3 V2 3_666 2_555 118.709(14) yes
V1 V3 V2 3_666 3_666 112.481(14) yes
V1 V3 V3 3_666 3_666 58.823(12) yes
V1 V3 V4 3_666 2_556 97.404(13) yes
V1 V3 V4 3_666 3_666 140.138(15) yes
V2 V3 V2 2_555 3_666 120.171(13) yes
V2 V3 V3 2_555 3_666 91.333(13) yes
V2 V3 V4 2_555 2_556 46.431(9) yes
V2 V3 V4 2_555 3_666 99.626(12) yes
V2 V3 V3 3_666 3_666 143.143(15) yes
V2 V3 V4 3_666 2_556 99.948(12) yes
V2 V3 V4 3_666 3_666 47.428(9) yes
V3 V3 V4 3_666 2_556 116.323(14) yes
V3 V3 V4 3_666 3_666 113.360(14) yes
V4 V3 V4 2_556 3_666 118.101(13) yes
Yb V4 Yb 2_645 3_666 119.430(11) yes
Yb V4 Yb 2_645 4_455 123.718(11) yes
Yb V4 V1 2_645 2_545 128.013(12) yes
Yb V4 V1 2_645 3_666 72.057(9) yes
Yb V4 V2 2_645 . 66.095(10) yes
Yb V4 V2 2_645 1_556 118.135(14) yes
Yb V4 V2 2_645 3_656 82.354(11) yes
Yb V4 V3 2_645 2_546 169.074(13) yes
Yb V4 V3 2_645 3_666 52.571(8) yes
Yb V4 V4 2_645 3_656 59.084(9) yes
Yb V4 Yb 3_666 4_455 116.800(11) yes
Yb V4 V1 3_666 2_545 73.049(9) yes
Yb V4 V1 3_666 3_666 52.334(8) yes
Yb V4 V2 3_666 . 116.179(13) yes
Yb V4 V2 3_666 1_556 64.925(10) yes
Yb V4 V2 3_666 3_656 126.057(13) yes
Yb V4 V3 3_666 2_546 51.291(8) yes
Yb V4 V3 3_666 3_666 71.759(9) yes
Yb V4 V4 3_666 3_656 177.235(14) yes
Yb V4 V1 4_455 2_545 67.466(9) yes
Yb V4 V1 4_455 3_666 155.914(13) yes
Yb V4 V2 4_455 . 87.704(12) yes
Yb V4 V2 4_455 1_556 87.416(12) yes
Yb V4 V2 4_455 3_656 66.771(10) yes
Yb V4 V3 4_455 2_546 65.642(9) yes
Yb V4 V3 4_455 3_666 155.007(13) yes
Yb V4 V4 4_455 3_656 64.635(10) yes
V1 V4 V1 2_545 3_666 119.621(13) yes
V1 V4 V2 2_545 . 63.890(12) yes
V1 V4 V2 2_545 1_556 112.644(14) yes
V1 V4 V2 2_545 3_656 134.052(14) yes
V1 V4 V3 2_545 2_546 47.363(9) yes
V1 V4 V3 2_545 3_666 95.231(12) yes
V1 V4 V4 2_545 3_656 105.887(13) yes
V1 V4 V2 3_666 . 116.288(14) yes
V1 V4 V2 3_666 1_556 68.540(12) yes
V1 V4 V2 3_666 3_656 101.027(13) yes
V1 V4 V3 3_666 2_546 101.198(12) yes
V1 V4 V3 3_666 3_666 48.400(9) yes
V1 V4 V4 3_666 3_656 127.370(14) yes
V2 V4 V2 . 1_556 174.879(17) yes
V2 V4 V2 . 3_656 117.755(15) yes
V2 V4 V3 . 2_546 111.150(14) yes
V2 V4 V3 . 3_666 68.040(12) yes
V2 V4 V4 . 3_656 61.215(12) yes
V2 V4 V2 1_556 3_656 61.457(12) yes
V2 V4 V3 1_556 2_546 65.281(11) yes
V2 V4 V3 1_556 3_666 116.629(14) yes
V2 V4 V4 1_556 3_656 117.760(15) yes
V2 V4 V3 3_656 2_546 107.699(13) yes
V2 V4 V3 3_656 3_666 129.290(15) yes
V2 V4 V4 3_656 3_656 56.541(11) yes
V3 V4 V3 2_546 3_666 116.510(12) yes
V3 V4 V4 2_546 3_656 129.885(14) yes
V3 V4 V4 3_666 3_656 105.938(13) yes
O1 Yb O2 3_665 3_665 94.02(6) yes
O1 Yb O3 3_665 . 71.48(6) yes
O1 Yb O4 3_665 3_665 94.88(6) yes
O1 Yb O5 3_665 3_666 69.23(6) yes
O1 Yb O6 3_665 3_666 140.11(6) yes
O1 Yb O7 3_665 4_564 70.34(6) yes
O1 Yb O8 3_665 3_666 140.11(6) yes
O2 Yb O3 3_665 . 137.30(6) yes
O2 Yb O4 3_665 3_665 72.66(6) yes
O2 Yb O5 3_665 3_666 142.06(6) yes
O2 Yb O6 3_665 3_666 75.36(6) yes
O2 Yb O7 3_665 4_564 71.00(6) yes
O2 Yb O8 3_665 3_666 118.06(6) yes
O3 Yb O4 . 3_665 69.05(6) yes
O3 Yb O5 . 3_666 71.03(6) yes
O3 Yb O6 . 3_666 140.01(6) yes
O3 Yb O7 . 4_564 133.49(6) yes
O3 Yb O8 . 3_666 68.85(6) yes
O4 Yb O5 3_665 3_666 139.95(6) yes
O4 Yb O6 3_665 3_666 117.18(6) yes
O4 Yb O7 3_665 4_564 139.36(6) yes
O4 Yb O8 3_665 3_666 74.85(6) yes
O5 Yb O6 3_666 3_666 95.60(6) yes
O5 Yb O7 3_666 4_564 71.30(6) yes
O5 Yb O8 3_666 3_666 93.84(6) yes
O6 Yb O7 3_666 4_564 69.85(6) yes
O6 Yb O8 3_666 3_666 74.93(6) yes
O7 Yb O8 4_564 3_666 139.76(6) yes
O1 V1 O3 2_555 . 97.71(7) yes
O1 V1 O4 2_555 . 101.28(7) yes
O1 V1 O4 2_555 3_665 171.47(7) yes
O1 V1 O5 2_555 2_555 99.55(7) yes
O1 V1 O8 2_555 3_666 86.97(7) yes
O3 V1 O4 . . 152.02(7) yes
O3 V1 O4 . 3_665 81.22(7) yes
O3 V1 O5 . 2_555 97.69(7) yes
O3 V1 O8 . 3_666 81.11(7) yes
O4 V1 O4 . 3_665 76.95(7) yes
O4 V1 O5 . 2_555 99.19(7) yes
O4 V1 O8 . 3_666 79.59(7) yes
O4 V1 O5 3_665 2_555 88.98(7) yes
O4 V1 O8 3_665 3_666 84.50(7) yes
O5 V1 O8 2_555 3_666 173.48(7) yes
O1 V2 O2 . 2_545 96.73(7) yes
O1 V2 O3 . 3_665 88.83(7) yes
O1 V2 O6 . 2_545 95.81(7) yes
O1 V2 O6 . 4_554 176.93(7) yes
O1 V2 O7 . 3_666 99.05(7) yes
O2 V2 O3 2_545 3_665 173.58(7) yes
O2 V2 O6 2_545 2_545 96.27(7) yes
O2 V2 O6 2_545 4_554 81.44(7) yes
O2 V2 O7 2_545 3_666 85.40(7) yes
O3 V2 O6 3_665 2_545 86.29(7) yes
O3 V2 O6 3_665 4_554 93.13(7) yes
O3 V2 O7 3_665 3_666 90.60(7) yes
O6 V2 O6 2_545 4_554 81.97(7) yes
O6 V2 O7 2_545 3_666 164.75(7) yes
O6 V2 O7 4_554 3_666 83.30(7) yes
O1 V3 O4 2_555 3_666 172.80(7) yes
O1 V3 O5 2_555 2_556 83.01(7) yes
O1 V3 O7 2_555 . 86.95(7) yes
O1 V3 O8 2_555 . 97.33(7) yes
O1 V3 O8 2_555 3_666 87.64(7) yes
O4 V3 O5 3_666 2_556 89.82(7) yes
O4 V3 O7 3_666 . 93.35(7) yes
O4 V3 O8 3_666 . 82.69(7) yes
O4 V3 O8 3_666 3_666 99.53(7) yes
O5 V3 O7 2_556 . 87.35(7) yes
O5 V3 O8 2_556 . 95.42(7) yes
O5 V3 O8 2_556 3_666 170.64(7) yes
O7 V3 O8 . . 175.14(7) yes
O7 V3 O8 . 3_666 92.42(7) yes
O8 V3 O8 . 3_666 85.48(7) yes
O2 V4 O2 2_545 4_555 81.27(7) yes
O2 V4 O3 2_545 3_666 175.33(7) yes
O2 V4 O5 2_545 . 93.24(7) yes
O2 V4 O6 2_545 2_546 88.13(7) yes
O2 V4 O7 2_545 3_666 86.66(7) yes
O2 V4 O3 4_555 3_666 96.29(7) yes
O2 V4 O5 4_555 . 171.68(7) yes
O2 V4 O6 4_555 2_546 81.93(7) yes
O2 V4 O7 4_555 3_666 85.84(7) yes
O3 V4 O5 3_666 . 88.73(7) yes
O3 V4 O6 3_666 2_546 87.59(7) yes
O3 V4 O7 3_666 3_666 97.17(7) yes
O5 V4 O6 . 2_546 91.69(7) yes
O5 V4 O7 . 3_666 100.15(7) yes
O6 V4 O7 2_546 3_666 167.31(7) yes

loop_
_geom_bond_atom_site_label_1
_geom_bond_atom_site_label_2
_geom_bond_site_symmetry_2
_geom_bond_distance
_geom_bond_publ_flag
Yb V1 . 3.0319(4) yes
Yb V1 3_665 3.6695(4) yes
Yb V1 4_564 4.0472(4) yes
Yb V1 4_565 4.0162(4) yes
Yb V2 2_655 3.4038(4) yes
Yb V2 3_665 3.3351(4) yes
Yb V2 4_554 4.1870(4) yes
Yb V2 4_555 4.1677(4) yes
Yb V3 1_554 3.9965(4) yes
Yb V3 . 4.0131(4) yes
Yb V3 3_666 3.7306(4) yes
Yb V3 4_564 3.0423(4) yes
Yb V4 2_655 3.3221(4) yes
Yb V4 3_666 3.3056(4) yes
Yb V4 4_554 3.1541(4) yes
V1 V1 3_665 3.1840(5) yes
V1 V2 2_555 3.3787(5) yes
V1 V2 3_665 3.6595(5) yes
V1 V3 1_554 2.8683(5) yes
V1 V3 . 2.9047(5) yes
V1 V3 3_666 3.0236(5) yes
V1 V4 2_555 3.4399(5) yes
V1 V4 3_666 3.5515(5) yes
V2 V2 3_655 3.0172(5) yes
V2 V3 2_545 3.5983(5) yes
V2 V3 3_666 3.6307(5) yes
V2 V4 1_554 2.8701(5) yes
V2 V4 . 2.8829(5) yes
V2 V4 3_656 3.0286(5) yes
V3 V3 3_666 2.8863(5) yes
V3 V4 2_556 3.6802(5) yes
V3 V4 3_666 3.5344(5) yes
V4 V4 3_656 3.0580(5) yes
Yb O1 3_665 2.4160(16) yes
Yb O2 3_665 2.2623(16) yes
Yb O3 . 2.3477(17) yes
Yb O4 3_665 2.2877(16) yes
Yb O5 3_666 2.3992(17) yes
Yb O6 3_666 2.2872(16) yes
Yb O7 4_564 2.3769(17) yes
Yb O8 3_666 2.2817(17) yes
V1 O1 2_555 1.9664(18) yes
V1 O3 . 1.9652(17) yes
V1 O4 . 1.9963(17) yes
V1 O4 3_665 2.0703(17) yes
V1 O5 2_555 1.9793(18) yes
V1 O8 3_666 2.0596(17) yes
V2 O1 . 1.9721(17) yes
V2 O2 2_545 2.0024(16) yes
V2 O3 3_665 2.0041(17) yes
V2 O6 2_545 1.9824(17) yes
V2 O6 4_554 2.0144(17) yes
V2 O7 3_666 2.0048(17) yes
V3 O1 2_555 2.0550(18) yes
V3 O4 3_666 1.9461(17) yes
V3 O5 2_556 2.0728(18) yes
V3 O7 . 1.9565(17) yes
V3 O8 . 1.9839(17) yes
V3 O8 3_666 1.9459(17) yes
V4 O2 2_545 2.0158(16) yes
V4 O2 4_555 2.0140(17) yes
V4 O3 3_666 1.9564(17) yes
V4 O5 . 1.9874(18) yes
V4 O6 2_546 1.9829(17) yes
V4 O7 3_666 1.9438(17) yes
